data_7126998
loop_
_publ_author_name
'Park, Sungho V.'
'Fry, Charles G.'
'Bill, Eckhard'
'Berry, John F.'

_publ_section_title
;
 A metastable Ru<sup>III</sup> azido complex with metallo-Staudinger
 reactivity.
;
_journal_issue 73
_journal_name_full 'Chemical communications (Cambridge, England)'
_journal_page_first 10738
_journal_page_last 10741
_journal_paper_doi 10.1039/d0cc04426a
_journal_volume 56
_journal_year 2020
_chemical_formula_moiety 'C29 H25 Cl N5 Ru, F6 P, 0.5(C6 H12 O2)'
_chemical_formula_sum 'C32 H31 Cl F6 N5 O P Ru'
_chemical_formula_weight 783.11
_space_group_crystal_system orthorhombic
_space_group_IT_number 26
_space_group_name_Hall 'P 2c -2'
_space_group_name_H-M_alt 'P m c 21'
_atom_sites_solution_hydrogens geom
_atom_sites_solution_primary dual
_audit_creation_date 2020-05-15
_audit_creation_method
;
Olex2 1.2
(compiled 2018.05.29 svn.r3508 for OlexSys, GUI svn.r5506)
;
_audit_update_record
;
2020-06-17 deposited with the CCDC.	2020-08-03 downloaded from the CCDC.
;
_cell_angle_alpha 90
_cell_angle_beta 90
_cell_angle_gamma 90
_cell_formula_units_Z 2
_cell_length_a 10.366(3)
_cell_length_b 8.964(3)
_cell_length_c 17.126(6)
_cell_measurement_reflns_used 9905
_cell_measurement_temperature 100(2)
_cell_measurement_theta_max 26.951
_cell_measurement_theta_min 2.272
_cell_volume 1591.4(9)
_computing_cell_refinement 'SAINT+ Ver. 2016.5-0 (Bruker-AXS, 2016)'
_computing_data_collection 'APEX3 Ver. 2016.5-0 (Bruker-AXS, 2016)'
_computing_data_reduction 'SAINT+ Ver. 2016.5-0 (Bruker-AXS, 2016)'
_computing_molecular_graphics 'Olex2 (Dolomanov et al., 2009)'
_computing_publication_material 'Olex2 (Dolomanov et al., 2009)'
_computing_structure_refinement 'ShelXL (Sheldrick, 2015)'
_computing_structure_solution 'ShelXT (Sheldrick, 2015)'
_diffrn_ambient_temperature 99.99
_diffrn_detector 'charge-coupled device (CCD) area detector'
_diffrn_detector_area_resol_mean 7.9
_diffrn_detector_type 'Bruker APEX II'
_diffrn_measured_fraction_theta_full 1.000
_diffrn_measured_fraction_theta_max 1.000
_diffrn_measurement_device 'three-circle diffractometer'
_diffrn_measurement_device_type 'Bruker APEX II Quazar'
_diffrn_measurement_method '0.5\% \w and 0.5\% \f scans'
_diffrn_radiation_collimation 'focusing mirrors'
_diffrn_radiation_detector 'Bruker APEX II'
_diffrn_radiation_monochromator 'mirror optics'
_diffrn_radiation_probe x-ray
_diffrn_radiation_type MoK\a
_diffrn_radiation_wavelength 0.71073
_diffrn_reflns_av_R_equivalents 0.0451
_diffrn_reflns_av_unetI/netI 0.0253
_diffrn_reflns_Laue_measured_fraction_full 1.000
_diffrn_reflns_Laue_measured_fraction_max 1.000
_diffrn_reflns_limit_h_max 13
_diffrn_reflns_limit_h_min -13
_diffrn_reflns_limit_k_max 11
_diffrn_reflns_limit_k_min -11
_diffrn_reflns_limit_l_max 21
_diffrn_reflns_limit_l_min -21
_diffrn_reflns_number 29870
_diffrn_reflns_point_group_measured_fraction_full 0.998
_diffrn_reflns_point_group_measured_fraction_max 0.995
_diffrn_reflns_theta_full 25.000
_diffrn_reflns_theta_max 27.130
_diffrn_reflns_theta_min 1.965
_diffrn_source 'microfocus sealed X-ray tube'
_diffrn_source_type 'Incoatec I\ms'
_exptl_absorpt_coefficient_mu 0.698
_exptl_absorpt_correction_T_max 0.7455
_exptl_absorpt_correction_T_min 0.7099
_exptl_absorpt_correction_type multi-scan
_exptl_absorpt_process_details 'SADABS-2016/2 (Krause et al., 2015) was used for absorption correction.'
_exptl_crystal_colour yellow
_exptl_crystal_colour_primary yellow
_exptl_crystal_density_diffrn 1.634
_exptl_crystal_density_method 'not measured'
_exptl_crystal_description plate
_exptl_crystal_F_000 792
_exptl_crystal_size_max 0.083
_exptl_crystal_size_mid 0.06
_exptl_crystal_size_min 0.016
_refine_diff_density_max 0.724
_refine_diff_density_min -0.343
_refine_diff_density_rms 0.067
_refine_ls_abs_structure_details
;
 Flack x determined using 1682 quotients [(I+)-(I-)]/[(I+)+(I-)]
 (Parsons, Flack and Wagner, Acta Cryst. B69 (2013) 249-259).
;
_refine_ls_abs_structure_Flack 0.005(12)
_refine_ls_extinction_method none
_refine_ls_goodness_of_fit_ref 1.064
_refine_ls_hydrogen_treatment constr
_refine_ls_matrix_type full
_refine_ls_number_parameters 255
_refine_ls_number_reflns 3704
_refine_ls_number_restraints 35
_refine_ls_restrained_S_all 1.101
_refine_ls_R_factor_all 0.0252
_refine_ls_R_factor_gt 0.0237
_refine_ls_shift/su_max 0.001
_refine_ls_shift/su_mean 0.000
_refine_ls_structure_factor_coef Fsqd
_refine_ls_weighting_details 'w=1/[\s^2^(Fo^2^)+(0.0324P)^2^+0.8499P] where P=(Fo^2^+2Fc^2^)/3'
_refine_ls_weighting_scheme calc
_refine_ls_wR_factor_gt 0.0575
_refine_ls_wR_factor_ref 0.0584
_reflns_Friedel_coverage 0.921
_reflns_Friedel_fraction_full 0.997
_reflns_Friedel_fraction_max 0.989
_reflns_number_gt 3599
_reflns_number_total 3704
_reflns_threshold_expression 'I > 2\s(I)'
_cod_data_source_file d0cc04426a2.cif
_cod_data_source_block berry751
_cod_depositor_comments 'Adding full bibliography for 7126994--7126998.cif.'
_cod_original_cell_volume 1591.3(9)
_cod_database_code 7126998
_shelx_shelxl_version_number 2018/3
_shelx_space_group_comment
;
The symmetry employed for this shelxl refinement is uniquely defined
by the following loop, which should always be used as a source of
symmetry information in preference to the above space-group names.
They are only intended as comments.
;
_shelx_estimated_absorpt_t_max 0.989
_shelx_estimated_absorpt_t_min 0.944
_olex2_refinement_description
;
1. Fixed Uiso
 At 1.2 times of:
  All C(H) groups
 At 1.5 times of:
  All C(H,H,H) groups
2. Restrained distances
 C20-C21 = C20-C21A
 1.49563 with sigma of 0.005
 O1-C21 = O1-C21A
 2.36038 with sigma of 0.005
3. Uiso/Uaniso restraints and constraints
C21A \\sim C21 \\sim C20: within 2A with sigma of 0.005 and sigma for terminal
atoms of 0.01
Uanis(C21) \\sim Ueq, Uanis(C21A) \\sim Ueq: with sigma of 0.005 and sigma for
terminal atoms of 0.01
4. Others
 Fixed Sof: H7A(0.5) H7B(0.5) H7C(0.5) H14A(0.5) H14B(0.5) H14C(0.5) C21(0.5)
 H21A(0.5) H21B(0.5) H21C(0.5) C21A(0.5) H21D(0.5) H21E(0.5) H21F(0.5)
5.a Aromatic/amide H refined with riding coordinates:
 C2(H2), C3(H3), C4(H4), C9(H9), C10(H10), C11(H11), C12(H12), C16(H16),
 C17(H17), C18(H18), C19(H19)
5.b Idealised Me refined with riding coordinates:
 C7(H7A,H7B,H7C)
5.c Idealised Me refined as rotating group:
 C14(H14A,H14B,H14C), C21(H21A,H21B,H21C), C21A(H21D,H21E,H21F)
;
_olex2_submission_special_instructions 'No special instructions were received'

loop_
_space_group_symop_operation_xyz
'x, y, z'
'-x, -y, z+1/2'
'x, -y, z+1/2'
'-x, y, z'

loop_
_atom_site_label
_atom_site_type_symbol
_atom_site_fract_x
_atom_site_fract_y
_atom_site_fract_z
_atom_site_U_iso_or_equiv
_atom_site_adp_type
_atom_site_occupancy
_atom_site_site_symmetry_order
_atom_site_calc_flag
_atom_site_refinement_flags_posn
_atom_site_refinement_flags_adp
_atom_site_refinement_flags_occupancy
_atom_site_disorder_assembly
_atom_site_disorder_group
Ru1 Ru 0.500000 0.20414(3) 0.36424(2) 0.00733(9) Uani 1 2 d S T P . .
Cl1 Cl 0.500000 0.36655(12) 0.25240(6) 0.0110(2) Uani 1 2 d S T P . .
N1 N 0.500000 0.0705(5) 0.4584(2) 0.0108(8) Uani 1 2 d S T P . .
N2 N 0.3686(3) 0.0639(3) 0.30981(16) 0.0104(6) Uani 1 1 d . . . . .
N3 N 0.6332(3) 0.3390(3) 0.42112(16) 0.0094(6) Uani 1 1 d . . . . .
C1 C 0.500000 -0.0799(6) 0.4493(3) 0.0125(10) Uani 1 2 d S T P . .
C2 C 0.500000 -0.1744(6) 0.5141(3) 0.0199(12) Uani 1 2 d S T P . .
H2 H 0.500000 -0.279520 0.507112 0.024 Uiso 1 2 calc RS T P . .
C3 C 0.500000 -0.1151(7) 0.5879(3) 0.0231(13) Uani 1 2 d S T P . .
H3 H 0.500000 -0.178249 0.632450 0.028 Uiso 1 2 calc RS T P . .
C4 C 0.500000 0.0377(6) 0.5962(3) 0.0207(12) Uani 1 2 d S T P . .
H4 H 0.500000 0.080655 0.646958 0.025 Uiso 1 2 calc RS T P . .
C5 C 0.500000 0.1289(6) 0.5312(3) 0.0141(10) Uani 1 2 d S T P . .
C6 C 0.500000 -0.1410(5) 0.3654(4) 0.0129(8) Uani 1 2 d S T P . .
C7 C 0.500000 -0.3122(5) 0.3685(5) 0.0178(10) Uani 1 2 d S T P . .
H7A H 0.503640 -0.352229 0.315299 0.027 Uiso 0.5 1 calc R . . A -1
H7B H 0.421053 -0.347005 0.394201 0.027 Uiso 0.5 1 calc R . . A -1
H7C H 0.575307 -0.346752 0.398015 0.027 Uiso 0.5 1 calc R . . A -1
C8 C 0.3806(4) -0.0859(4) 0.31987(19) 0.0124(7) Uani 1 1 d . . . . .
C9 C 0.2922(4) -0.1835(4) 0.2867(2) 0.0181(8) Uani 1 1 d . . . . .
H9 H 0.299661 -0.287548 0.296157 0.022 Uiso 1 1 calc R . . . .
C10 C 0.1938(4) -0.1308(4) 0.2401(2) 0.0230(8) Uani 1 1 d . . . . .
H10 H 0.132898 -0.197354 0.217613 0.028 Uiso 1 1 calc R . . . .
C11 C 0.1857(4) 0.0219(5) 0.2269(2) 0.0217(9) Uani 1 1 d . . . . .
H11 H 0.120208 0.061761 0.194181 0.026 Uiso 1 1 calc R . . . .
C12 C 0.2743(4) 0.1140(4) 0.2620(2) 0.0151(7) Uani 1 1 d . . . . .
H12 H 0.269011 0.218101 0.252278 0.018 Uiso 1 1 calc R . . . .
C13 C 0.500000 0.2998(6) 0.5386(3) 0.0137(10) Uani 1 2 d S T P . .
C14 C 0.500000 0.3430(6) 0.6251(3) 0.0214(12) Uani 1 2 d S T P . .
H14A H 0.581943 0.312992 0.648970 0.032 Uiso 0.5 1 calc GR . . B -1
H14B H 0.428655 0.292456 0.651780 0.032 Uiso 0.5 1 calc GR . . B -1
H14C H 0.489403 0.451250 0.630053 0.032 Uiso 0.5 1 calc GR . . B -1
C15 C 0.6194(3) 0.3660(4) 0.49846(18) 0.0120(7) Uani 1 1 d . . . . .
C16 C 0.7066(4) 0.4569(4) 0.5379(2) 0.0203(8) Uani 1 1 d . . . . .
H16 H 0.697067 0.472707 0.592470 0.024 Uiso 1 1 calc R . . . .
C17 C 0.8064(4) 0.5241(5) 0.4983(2) 0.0231(9) Uani 1 1 d . . . . .
H17 H 0.865952 0.586425 0.525003 0.028 Uiso 1 1 calc R . . . .
C18 C 0.8187(4) 0.4994(4) 0.4192(2) 0.0186(8) Uani 1 1 d . . . . .
H18 H 0.886046 0.545403 0.390248 0.022 Uiso 1 1 calc R . . . .
C19 C 0.7309(3) 0.4061(4) 0.38285(18) 0.0140(7) Uani 1 1 d . . . . .
H19 H 0.739872 0.388554 0.328416 0.017 Uiso 1 1 calc R . . . .
P1 P 0.000000 0.54558(15) 0.70447(8) 0.0154(3) Uani 1 2 d S T P . .
F1 F 0.000000 0.4138(4) 0.7679(2) 0.0328(9) Uani 1 2 d S T P . .
F2 F 0.000000 0.6664(4) 0.77304(17) 0.0221(7) Uani 1 2 d S T P . .
F3 F 0.000000 0.6750(4) 0.6411(2) 0.0353(9) Uani 1 2 d S T P . .
F4 F 0.1541(2) 0.5439(3) 0.70493(15) 0.0330(6) Uani 1 1 d . . . . .
F5 F 0.000000 0.4234(4) 0.63628(19) 0.0234(7) Uani 1 2 d S T P . .
O1 O 0.000000 0.8255(8) 0.4528(5) 0.086(3) Uani 1 2 d DS T P C .
C20 C 0.000000 0.9586(11) 0.4655(5) 0.059(2) Uani 1 2 d DS TU P . .
C21 C -0.1325(11) 1.0263(15) 0.4849(8) 0.064(3) Uani 0.5 1 d D U . C -1
H21A H -0.150772 1.108530 0.448827 0.095 Uiso 0.5 1 calc GR . . C -1
H21B H -0.131941 1.063939 0.538589 0.095 Uiso 0.5 1 calc GR . . C -1
H21C H -0.199226 0.949504 0.479548 0.095 Uiso 0.5 1 calc GR . . C -1
C21A C -0.1017(15) 1.0648(15) 0.4473(10) 0.078(4) Uani 0.5 1 d D U . C -2
H21D H -0.177567 1.011100 0.427933 0.117 Uiso 0.5 1 calc GR . . C -2
H21E H -0.071252 1.134347 0.407204 0.117 Uiso 0.5 1 calc GR . . C -2
H21F H -0.124749 1.120382 0.494553 0.117 Uiso 0.5 1 calc GR . . C -2

loop_
_atom_site_aniso_label
_atom_site_aniso_U_11
_atom_site_aniso_U_22
_atom_site_aniso_U_33
_atom_site_aniso_U_23
_atom_site_aniso_U_13
_atom_site_aniso_U_12
Ru1 0.01185(16) 0.00457(15) 0.00557(14) 0.00003(16) 0.000 0.000
Cl1 0.0183(6) 0.0076(5) 0.0072(5) 0.0013(4) 0.000 0.000
N1 0.015(2) 0.006(2) 0.0118(19) 0.0010(15) 0.000 0.000
N2 0.0148(16) 0.0086(15) 0.0078(12) -0.0018(10) 0.0000(10) -0.0005(12)
N3 0.0120(14) 0.0067(13) 0.0096(12) -0.0017(10) -0.0017(11) 0.0011(11)
C1 0.017(2) 0.011(2) 0.009(2) -0.0008(18) 0.000 0.000
C2 0.032(3) 0.009(2) 0.019(3) 0.005(2) 0.000 0.000
C3 0.037(4) 0.017(3) 0.015(3) 0.011(2) 0.000 0.000
C4 0.033(3) 0.017(3) 0.013(3) -0.001(2) 0.000 0.000
C5 0.020(3) 0.009(2) 0.013(2) -0.0002(19) 0.000 0.000
C6 0.019(2) 0.012(2) 0.0076(17) 0.000(3) 0.000 0.000
C7 0.029(2) 0.008(2) 0.016(2) -0.005(3) 0.000 0.000
C8 0.0181(19) 0.0084(17) 0.0108(15) -0.0028(13) 0.0026(13) -0.0020(14)
C9 0.024(2) 0.0102(17) 0.0198(17) -0.0009(14) 0.0002(15) -0.0071(15)
C10 0.023(2) 0.0174(19) 0.0284(19) -0.0044(16) -0.0061(16) -0.0087(16)
C11 0.018(2) 0.020(2) 0.027(2) -0.0017(16) -0.0086(16) 0.0002(16)
C12 0.0194(18) 0.0108(16) 0.0152(15) -0.0019(13) -0.0025(14) -0.0013(14)
C13 0.022(3) 0.009(2) 0.010(2) -0.0004(18) 0.000 0.000
C14 0.041(4) 0.016(3) 0.007(2) -0.001(2) 0.000 0.000
C15 0.0185(18) 0.0078(16) 0.0096(15) -0.0005(12) -0.0044(13) 0.0010(13)
C16 0.027(2) 0.019(2) 0.0150(16) -0.0024(14) -0.0085(15) -0.0012(16)
C17 0.023(2) 0.021(2) 0.025(2) -0.0025(16) -0.0107(16) -0.0056(17)
C18 0.0124(18) 0.0165(18) 0.0271(19) 0.0017(16) -0.0042(15) -0.0028(15)
C19 0.0137(16) 0.0113(16) 0.0170(19) 0.0004(12) -0.0014(12) 0.0018(13)
P1 0.0167(7) 0.0176(7) 0.0120(6) -0.0041(5) 0.000 0.000
F1 0.057(3) 0.0224(18) 0.0191(16) -0.0015(14) 0.000 0.000
F2 0.0293(18) 0.0209(16) 0.0161(15) -0.0085(13) 0.000 0.000
F3 0.064(3) 0.0244(19) 0.0177(16) -0.0004(14) 0.000 0.000
F4 0.0181(12) 0.0531(17) 0.0278(13) -0.0190(12) 0.0020(10) -0.0025(12)
F5 0.0263(19) 0.0234(17) 0.0205(16) -0.0100(14) 0.000 0.000
O1 0.107(6) 0.035(4) 0.116(7) 0.017(4) 0.000 0.000
C20 0.074(6) 0.051(5) 0.051(5) 0.011(4) 0.000 0.000
C21 0.070(7) 0.068(7) 0.053(6) 0.018(6) -0.014(6) 0.022(6)
C21A 0.096(7) 0.070(7) 0.069(7) 0.010(6) -0.031(6) 0.027(6)

loop_
_atom_type_symbol
_atom_type_description
_atom_type_scat_dispersion_real
_atom_type_scat_dispersion_imag
_atom_type_scat_source
C C 0.0033 0.0016 'International Tables Vol C Tables 4.2.6.8 and 6.1.1.4'
H H 0.0000 0.0000 'International Tables Vol C Tables 4.2.6.8 and 6.1.1.4'
Cl Cl 0.1484 0.1585 'International Tables Vol C Tables 4.2.6.8 and 6.1.1.4'
F F 0.0171 0.0103 'International Tables Vol C Tables 4.2.6.8 and 6.1.1.4'
N N 0.0061 0.0033 'International Tables Vol C Tables 4.2.6.8 and 6.1.1.4'
O O 0.0106 0.0060 'International Tables Vol C Tables 4.2.6.8 and 6.1.1.4'
P P 0.1023 0.0942 'International Tables Vol C Tables 4.2.6.8 and 6.1.1.4'
Ru Ru -1.2594 0.8363 'International Tables Vol C Tables 4.2.6.8 and 6.1.1.4'

loop_
_geom_angle_atom_site_label_1
_geom_angle_atom_site_label_2
_geom_angle_atom_site_label_3
_geom_angle
_geom_angle_site_symmetry_1
_geom_angle_site_symmetry_3
_geom_angle_publ_flag
N1 Ru1 Cl1 179.37(12) . . ?
N1 Ru1 N2 89.96(12) . . ?
N1 Ru1 N2 89.96(12) . 4_655 ?
N1 Ru1 N3 88.31(12) . . ?
N1 Ru1 N3 88.31(12) . 4_655 ?
N2 Ru1 Cl1 90.51(8) 4_655 . ?
N2 Ru1 Cl1 90.51(8) . . ?
N2 Ru1 N2 82.06(17) . 4_655 ?
N2 Ru1 N3 97.28(11) . 4_655 ?
N2 Ru1 N3 178.16(12) 4_655 4_655 ?
N2 Ru1 N3 178.15(12) . . ?
N2 Ru1 N3 97.28(11) 4_655 . ?
N3 Ru1 Cl1 91.22(8) . . ?
N3 Ru1 Cl1 91.22(8) 4_655 . ?
N3 Ru1 N3 83.33(16) . 4_655 ?
C1 N1 Ru1 120.0(3) . . ?
C5 N1 Ru1 120.6(3) . . ?
C5 N1 C1 119.4(4) . . ?
C8 N2 Ru1 118.8(2) . . ?
C12 N2 Ru1 123.1(2) . . ?
C12 N2 C8 118.1(3) . . ?
C15 N3 Ru1 119.5(2) . . ?
C19 N3 Ru1 122.1(2) . . ?
C19 N3 C15 118.4(3) . . ?
N1 C1 C2 120.7(4) . . ?
N1 C1 C6 117.5(4) . . ?
C2 C1 C6 121.8(5) . . ?
C1 C2 H2 120.1 . . ?
C3 C2 C1 119.9(5) . . ?
C3 C2 H2 120.1 . . ?
C2 C3 H3 120.6 . . ?
C2 C3 C4 118.8(5) . . ?
C4 C3 H3 120.6 . . ?
C3 C4 H4 119.8 . . ?
C3 C4 C5 120.3(5) . . ?
C5 C4 H4 119.8 . . ?
N1 C5 C4 121.0(4) . . ?
N1 C5 C13 117.5(4) . . ?
C4 C5 C13 121.6(4) . . ?
C1 C6 C8 111.0(3) . . ?
C1 C6 C8 111.0(3) . 4_655 ?
C7 C6 C1 108.9(5) . . ?
C7 C6 C8 109.7(3) . 4_655 ?
C7 C6 C8 109.7(3) . . ?
C8 C6 C8 106.6(5) . 4_655 ?
C6 C7 H7A 109.5 . . ?
C6 C7 H7B 109.5 . . ?
C6 C7 H7C 109.5 . . ?
H7A C7 H7B 109.5 . . ?
H7A C7 H7C 109.5 . . ?
H7B C7 H7C 109.5 . . ?
N2 C8 C6 117.0(3) . . ?
N2 C8 C9 120.7(3) . . ?
C9 C8 C6 122.3(3) . . ?
C8 C9 H9 119.7 . . ?
C10 C9 C8 120.6(3) . . ?
C10 C9 H9 119.7 . . ?
C9 C10 H10 120.8 . . ?
C9 C10 C11 118.4(4) . . ?
C11 C10 H10 120.8 . . ?
C10 C11 H11 120.7 . . ?
C12 C11 C10 118.7(4) . . ?
C12 C11 H11 120.7 . . ?
N2 C12 C11 123.3(3) . . ?
N2 C12 H12 118.3 . . ?
C11 C12 H12 118.3 . . ?
C14 C13 C5 109.3(4) . . ?
C14 C13 C15 109.6(3) . . ?
C14 C13 C15 109.6(3) . 4_655 ?
C15 C13 C5 110.4(3) 4_655 . ?
C15 C13 C5 110.4(3) . . ?
C15 C13 C15 107.5(4) . 4_655 ?
C13 C14 H14A 109.5 . . ?
C13 C14 H14B 109.5 . . ?
C13 C14 H14C 109.5 . . ?
H14A C14 H14B 109.5 . . ?
H14A C14 H14C 109.5 . . ?
H14B C14 H14C 109.5 . . ?
N3 C15 C13 117.0(3) . . ?
N3 C15 C16 120.7(3) . . ?
C16 C15 C13 122.2(3) . . ?
C15 C16 H16 119.8 . . ?
C17 C16 C15 120.3(3) . . ?
C17 C16 H16 119.8 . . ?
C16 C17 H17 120.5 . . ?
C16 C17 C18 118.9(4) . . ?
C18 C17 H17 120.5 . . ?
C17 C18 H18 120.7 . . ?
C17 C18 C19 118.6(4) . . ?
C19 C18 H18 120.7 . . ?
N3 C19 C18 123.0(3) . . ?
N3 C19 H19 118.5 . . ?
C18 C19 H19 118.5 . . ?
F2 P1 F1 90.08(18) . . ?
F2 P1 F5 179.5(2) . . ?
F3 P1 F1 179.5(2) . . ?
F3 P1 F2 90.39(19) . . ?
F3 P1 F4 90.58(12) . . ?
F3 P1 F4 90.58(12) . 4 ?
F3 P1 F5 90.08(19) . . ?
F4 P1 F1 89.41(12) 4 . ?
F4 P1 F1 89.41(12) . . ?
F4 P1 F2 90.15(10) 4 . ?
F4 P1 F2 90.16(10) . . ?
F4 P1 F4 178.8(3) 4 . ?
F4 P1 F5 89.84(10) . . ?
F4 P1 F5 89.84(10) 4 . ?
F5 P1 F1 89.45(18) . . ?
O1 C20 C21 115.3(6) . . ?
O1 C20 C21A 127.3(8) . . ?
C20 C21 H21A 109.5 . . ?
C20 C21 H21B 109.5 . . ?
C20 C21 H21C 109.5 . . ?
H21A C21 H21B 109.5 . . ?
H21A C21 H21C 109.5 . . ?
H21B C21 H21C 109.5 . . ?
C20 C21A H21D 109.5 . . ?
C20 C21A H21E 109.5 . . ?
C20 C21A H21F 109.5 . . ?
H21D C21A H21E 109.5 . . ?
H21D C21A H21F 109.5 . . ?
H21E C21A H21F 109.5 . . ?

loop_
_geom_bond_atom_site_label_1
_geom_bond_atom_site_label_2
_geom_bond_distance
_geom_bond_site_symmetry_2
_geom_bond_publ_flag
Ru1 Cl1 2.4059(13) . ?
Ru1 N1 2.009(4) . ?
Ru1 N2 2.074(3) . ?
Ru1 N2 2.074(3) 4_655 ?
Ru1 N3 2.078(3) 4_655 ?
Ru1 N3 2.078(3) . ?
N1 C1 1.357(6) . ?
N1 C5 1.352(6) . ?
N2 C8 1.359(5) . ?
N2 C12 1.351(5) . ?
N3 C15 1.354(4) . ?
N3 C19 1.348(4) . ?
C1 C2 1.397(7) . ?
C1 C6 1.537(8) . ?
C2 H2 0.9500 . ?
C2 C3 1.371(8) . ?
C3 H3 0.9500 . ?
C3 C4 1.377(8) . ?
C4 H4 0.9500 . ?
C4 C5 1.382(7) . ?
C5 C13 1.537(7) . ?
C6 C7 1.536(6) . ?
C6 C8 1.544(5) 4_655 ?
C6 C8 1.544(5) . ?
C7 H7A 0.9800 . ?
C7 H7B 0.9800 . ?
C7 H7C 0.9800 . ?
C8 C9 1.389(5) . ?
C9 H9 0.9500 . ?
C9 C10 1.378(6) . ?
C10 H10 0.9500 . ?
C10 C11 1.390(6) . ?
C11 H11 0.9500 . ?
C11 C12 1.374(5) . ?
C12 H12 0.9500 . ?
C13 C14 1.533(7) . ?
C13 C15 1.535(5) 4_655 ?
C13 C15 1.535(5) . ?
C14 H14A 0.9800 . ?
C14 H14B 0.9800 . ?
C14 H14C 0.9800 . ?
C15 C16 1.392(5) . ?
C16 H16 0.9500 . ?
C16 C17 1.377(6) . ?
C17 H17 0.9500 . ?
C17 C18 1.378(6) . ?
C18 H18 0.9500 . ?
C18 C19 1.384(5) . ?
C19 H19 0.9500 . ?
P1 F1 1.605(4) . ?
P1 F2 1.598(3) . ?
P1 F3 1.589(4) . ?
P1 F4 1.597(2) 4 ?
P1 F4 1.597(2) . ?
P1 F5 1.601(3) . ?
O1 C20 1.213(11) . ?
C20 C21 1.538(11) . ?
C20 C21A 1.454(11) . ?
C21 H21A 0.9800 . ?
C21 H21B 0.9800 . ?
C21 H21C 0.9800 . ?
C21A H21D 0.9800 . ?
C21A H21E 0.9800 . ?
C21A H21F 0.9800 . ?

loop_
_geom_torsion_atom_site_label_1
_geom_torsion_atom_site_label_2
_geom_torsion_atom_site_label_3
_geom_torsion_atom_site_label_4
_geom_torsion
_geom_torsion_site_symmetry_1
_geom_torsion_site_symmetry_2
_geom_torsion_site_symmetry_3
_geom_torsion_site_symmetry_4
_geom_torsion_publ_flag
Ru1 N1 C1 C2 180.000(1) . . . . ?
Ru1 N1 C1 C6 0.000(1) . . . . ?
Ru1 N1 C5 C4 180.000(1) . . . . ?
Ru1 N1 C5 C13 0.000(1) . . . . ?
Ru1 N2 C8 C6 -5.5(4) . . . . ?
Ru1 N2 C8 C9 177.8(3) . . . . ?
Ru1 N2 C12 C11 -178.9(3) . . . . ?
Ru1 N3 C15 C13 -2.9(4) . . . . ?
Ru1 N3 C15 C16 -179.4(3) . . . . ?
Ru1 N3 C19 C18 178.3(3) . . . . ?
N1 C1 C2 C3 0.000(2) . . . . ?
N1 C1 C6 C7 180.000(1) . . . . ?
N1 C1 C6 C8 59.1(3) . . . 4_655 ?
N1 C1 C6 C8 -59.1(3) . . . . ?
N1 C5 C13 C14 180.000(2) . . . . ?
N1 C5 C13 C15 -59.4(3) . . . . ?
N1 C5 C13 C15 59.4(3) . . . 4_655 ?
N2 C8 C9 C10 2.8(6) . . . . ?
N3 C15 C16 C17 1.7(6) . . . . ?
C1 N1 C5 C4 0.000(2) . . . . ?
C1 N1 C5 C13 180.000(1) . . . . ?
C1 C2 C3 C4 0.000(2) . . . . ?
C1 C6 C8 N2 61.6(4) . . . . ?
C1 C6 C8 C9 -121.8(4) . . . . ?
C2 C1 C6 C7 0.000(1) . . . . ?
C2 C1 C6 C8 120.9(3) . . . . ?
C2 C1 C6 C8 -120.9(3) . . . 4_655 ?
C2 C3 C4 C5 0.000(2) . . . . ?
C3 C4 C5 N1 0.000(2) . . . . ?
C3 C4 C5 C13 180.000(1) . . . . ?
C4 C5 C13 C14 0.000(2) . . . . ?
C4 C5 C13 C15 120.6(3) . . . . ?
C4 C5 C13 C15 -120.6(3) . . . 4_655 ?
C5 N1 C1 C2 0.000(1) . . . . ?
C5 N1 C1 C6 180.000(1) . . . . ?
C5 C13 C15 N3 60.1(4) . . . . ?
C5 C13 C15 C16 -123.5(4) . . . . ?
C6 C1 C2 C3 180.000(1) . . . . ?
C6 C8 C9 C10 -173.7(4) . . . . ?
C7 C6 C8 N2 -178.0(4) . . . . ?
C7 C6 C8 C9 -1.4(6) . . . . ?
C8 N2 C12 C11 3.9(5) . . . . ?
C8 C6 C8 N2 -59.3(5) 4_655 . . . ?
C8 C6 C8 C9 117.3(4) 4_655 . . . ?
C8 C9 C10 C11 0.4(6) . . . . ?
C9 C10 C11 C12 -1.4(6) . . . . ?
C10 C11 C12 N2 -0.8(6) . . . . ?
C12 N2 C8 C6 171.8(4) . . . . ?
C12 N2 C8 C9 -4.8(5) . . . . ?
C13 C15 C16 C17 -174.6(4) . . . . ?
C14 C13 C15 N3 -179.4(3) . . . . ?
C14 C13 C15 C16 -3.0(5) . . . . ?
C15 N3 C19 C18 1.0(5) . . . . ?
C15 C13 C15 N3 -60.4(5) 4_655 . . . ?
C15 C13 C15 C16 116.0(4) 4_655 . . . ?
C15 C16 C17 C18 -0.2(6) . . . . ?
C16 C17 C18 C19 -0.9(6) . . . . ?
C17 C18 C19 N3 0.5(6) . . . . ?
C19 N3 C15 C13 174.4(3) . . . . ?
C19 N3 C15 C16 -2.1(5) . . . . ?
